data_7025525
loop_
_publ_author_name
'Bowmaker, Graham A.'
'Pakawatchai, Chaveng'
'Saithong, Saowanit'
'Skelton, Brian W.'
'White, Allan H.'

_publ_section_title
;
 Structural and spectroscopic studies of some adducts of silver(I) halides
 with thiourea and N-ethyl substituted thioureas.
;
_journal_issue 18
_journal_name_full 'Dalton transactions (Cambridge, England : 2003)'
_journal_page_first 4391
_journal_page_last 4404
_journal_paper_doi 10.1039/c001398f
_journal_volume 39
_journal_year 2010
_chemical_formula_moiety 'C6 H24 Ag2 N12 S6, 2(C H4 N2 S), 2(H2 O), 2(Br)'
_chemical_formula_sum 'C8 H36 Ag2 Br2 N16 O2 S8'
_chemical_formula_weight 1020.57
_chemical_name_systematic
;
?
;
_space_group_IT_number 14
_symmetry_cell_setting monoclinic
_symmetry_space_group_name_Hall '-P 2ybc'
_symmetry_space_group_name_H-M 'P 1 21/c 1'
_atom_sites_solution_hydrogens geom
_atom_sites_solution_primary direct
_atom_sites_solution_secondary difmap
_audit_creation_date 2009-11-17T15:06:39-00:00
_audit_creation_method 'WinGX routine CIF_UPDATE'
_cell_angle_alpha 90
_cell_angle_beta 94.684(2)
_cell_angle_gamma 90
_cell_formula_units_Z 2
_cell_length_a 6.26580(10)
_cell_length_b 11.0737(2)
_cell_length_c 24.9169(4)
_cell_measurement_reflns_used 15542
_cell_measurement_temperature 100(2)
_cell_measurement_theta_max 37.1653
_cell_measurement_theta_min 3.5209
_cell_volume 1723.10(5)
_computing_cell_refinement
;
CrysAlisPro, Oxford Diffraction Ltd.,
Version 1.171.33.41 (release 06-05-2009 CrysAlis171 .NET)
(compiled May 6 2009,17:20:42)
;
_computing_data_collection
;
CrysAlisPro, Oxford Diffraction Ltd.,
Version 1.171.33.41 (release 06-05-2009 CrysAlis171 .NET)
(compiled May 6 2009,17:20:42)
;
_computing_data_reduction
;
CrysAlisPro, Oxford Diffraction Ltd.,
Version 1.171.33.41 (release 06-05-2009 CrysAlis171 .NET)
(compiled May 6 2009,17:20:42)
;
_computing_molecular_graphics 'OrtepII (Johnson, C. K. (1976)'
_computing_publication_material 'WinGX Farrugia, L. J. (1999)'
_computing_structure_refinement 'SHELXL-97 (Sheldrick, 2008)'
_diffrn_ambient_temperature 100(2)
_diffrn_detector_area_resol_mean 10.4738
_diffrn_measured_fraction_theta_full 0.995
_diffrn_measured_fraction_theta_max 0.973
_diffrn_measurement_device_type 'Oxford Diffraction Gemini, Ruby,'
_diffrn_measurement_method '\w scans'
_diffrn_orient_matrix_UB_11 -0.0539442332
_diffrn_orient_matrix_UB_12 -0.0443087462
_diffrn_orient_matrix_UB_13 -0.0165968558
_diffrn_orient_matrix_UB_21 -0.007102939
_diffrn_orient_matrix_UB_22 0.0411579568
_diffrn_orient_matrix_UB_23 -0.0218855762
_diffrn_orient_matrix_UB_31 0.0995936046
_diffrn_orient_matrix_UB_32 -0.0210847778
_diffrn_orient_matrix_UB_33 -0.0078745281
_diffrn_radiation_monochromator graphite
_diffrn_radiation_type MoK\a
_diffrn_radiation_wavelength 0.71073
_diffrn_reflns_av_R_equivalents 0.0337
_diffrn_reflns_av_unetI/netI 0.0482
_diffrn_reflns_limit_h_max 10
_diffrn_reflns_limit_h_min -6
_diffrn_reflns_limit_k_max 18
_diffrn_reflns_limit_k_min -18
_diffrn_reflns_limit_l_max 38
_diffrn_reflns_limit_l_min -42
_diffrn_reflns_number 35235
_diffrn_reflns_theta_full 36.75
_diffrn_reflns_theta_max 37.28
_diffrn_reflns_theta_min 3.53
_exptl_absorpt_coefficient_mu 3.978
_exptl_absorpt_correction_T_max 0.759
_exptl_absorpt_correction_T_min 0.375
_exptl_absorpt_correction_type analytical
_exptl_absorpt_process_details
;
CrysAlisPro, Oxford Diffraction Ltd.,
Version 1.171.33.48 (release 15-09-2009 CrysAlis171 .NET)
(compiled Sep 15 2009,11:49:04)
Analytical numeric absorption correction using a multifaceted crystal
model based on expressions derived by R.C. Clark & J.S.
(Clark, R. C. & Reid, J. S. (1995). Acta Cryst. A51, 887-897)

;
_exptl_crystal_colour colourless
_exptl_crystal_density_diffrn 1.967
_exptl_crystal_density_method 'not measured'
_exptl_crystal_description rod
_exptl_crystal_F_000 1008
_exptl_crystal_size_max 0.42
_exptl_crystal_size_mid 0.12
_exptl_crystal_size_min 0.09
_refine_diff_density_max 0.552
_refine_diff_density_min -0.62
_refine_diff_density_rms 0.118
_refine_ls_extinction_method none
_refine_ls_goodness_of_fit_ref 0.925
_refine_ls_hydrogen_treatment mixed
_refine_ls_matrix_type full
_refine_ls_number_parameters 180
_refine_ls_number_reflns 8699
_refine_ls_number_restraints 3
_refine_ls_restrained_S_all 0.925
_refine_ls_R_factor_all 0.0405
_refine_ls_R_factor_gt 0.0218
_refine_ls_shift/su_max 0.002
_refine_ls_shift/su_mean 0
_refine_ls_structure_factor_coef Fsqd
_refine_ls_weighting_details 'calc w=1/[\s^2^(Fo^2^)+(0.0232P)^2^] where P=(Fo^2^+2Fc^2^)/3'
_refine_ls_weighting_scheme calc
_refine_ls_wR_factor_gt 0.0397
_refine_ls_wR_factor_ref 0.0521
_reflns_number_gt 6196
_reflns_number_total 8699
_reflns_threshold_expression I>2\s(I)
_cod_data_source_file c001398f.txt
_cod_data_source_block gb0952
_cod_original_sg_symbol_Hall -p_2ybc
_cod_database_code 7025525

loop_
_symmetry_equiv_pos_as_xyz
'x, y, z'
'-x, y+1/2, -z+1/2'
'-x, -y, -z'
'x, -y-1/2, z-1/2'

loop_
_atom_site_label
_atom_site_type_symbol
_atom_site_fract_x
_atom_site_fract_y
_atom_site_fract_z
_atom_site_U_iso_or_equiv
_atom_site_adp_type
_atom_site_occupancy
_atom_site_symmetry_multiplicity
_atom_site_calc_flag
_atom_site_refinement_flags
Ag1 Ag 0.616854(19) 0.383158(11) 0.492910(5) 0.01555(3) Uani 1 1 d .
Br1 Br 0.98046(2) 0.029784(13) 0.316839(6) 0.01272(3) Uani 1 1 d .
S1 S 0.52437(6) 0.52412(3) 0.413846(15) 0.01279(7) Uani 1 1 d .
C1 C 0.2829(2) 0.47986(14) 0.38056(6) 0.0131(3) Uani 1 1 d .
N11 N 0.1918(2) 0.37640(12) 0.39136(5) 0.0165(3) Uani 1 1 d .
H11A H 0.0721 0.3544 0.373 0.02 Uiso 1 1 calc R
H11B H 0.2506 0.3293 0.4169 0.02 Uiso 1 1 calc R
N12 N 0.1924(2) 0.55025(12) 0.34184(5) 0.0158(3) Uani 1 1 d .
H12A H 0.0727 0.5276 0.3237 0.019 Uiso 1 1 calc R
H12B H 0.2522 0.6195 0.3344 0.019 Uiso 1 1 calc R
S2 S 0.43231(6) 0.17320(3) 0.477234(16) 0.01376(7) Uani 1 1 d .
C2 C 0.5970(2) 0.11769(14) 0.43122(6) 0.0155(3) Uani 1 1 d .
N21 N 0.8076(2) 0.12391(14) 0.43819(6) 0.0228(3) Uani 1 1 d .
H21A H 0.8863 0.0926 0.414 0.027 Uiso 1 1 calc R
H21B H 0.8694 0.1594 0.467 0.027 Uiso 1 1 calc R
N22 N 0.5100(2) 0.06313(14) 0.38694(6) 0.0235(3) Uani 1 1 d .
H22A H 0.5927 0.0327 0.3635 0.028 Uiso 1 1 calc R
H22B H 0.3699 0.0576 0.3812 0.028 Uiso 1 1 calc R
S3 S 1.00479(6) 0.35075(4) 0.524973(15) 0.01320(7) Uani 1 1 d .
C3 C 1.0052(2) 0.24362(14) 0.57451(6) 0.0133(3) Uani 1 1 d .
N31 N 1.1808(2) 0.22675(13) 0.60695(6) 0.0207(3) Uani 1 1 d .
H31A H 1.1829 0.1714 0.6323 0.025 Uiso 1 1 calc R
H31B H 1.2954 0.2708 0.6031 0.025 Uiso 1 1 calc R
N32 N 0.8345(2) 0.17452(13) 0.58180(6) 0.0189(3) Uani 1 1 d .
H32A H 0.8412 0.1199 0.6075 0.023 Uiso 1 1 calc R
H32B H 0.7156 0.1837 0.5608 0.023 Uiso 1 1 calc R
S4 S 0.57801(6) 0.30761(3) 0.208847(15) 0.01332(7) Uani 1 1 d .
C4 C 0.3940(2) 0.22209(14) 0.23914(6) 0.0126(3) Uani 1 1 d .
N41 N 0.4408(2) 0.11028(12) 0.25535(6) 0.0186(3) Uani 1 1 d .
H41A H 0.345 0.0668 0.2706 0.022 Uiso 1 1 calc R
H41B H 0.5678 0.0797 0.2509 0.022 Uiso 1 1 calc R
N42 N 0.1996(2) 0.26350(13) 0.24697(6) 0.0215(3) Uani 1 1 d .
H42A H 0.1081 0.2172 0.2624 0.026 Uiso 1 1 calc R
H42B H 0.1626 0.3372 0.2368 0.026 Uiso 1 1 calc R
O1 O -0.18724(19) 0.39915(12) 0.32290(5) 0.0234(3) Uani 1 1 d D
H1AO H -0.286(3) 0.4283(18) 0.3414(7) 0.032(6) Uiso 1 1 d D
H1BO H -0.257(4) 0.376(3) 0.2951(8) 0.074(10) Uiso 1 1 d D

loop_
_atom_site_aniso_label
_atom_site_aniso_U_11
_atom_site_aniso_U_22
_atom_site_aniso_U_33
_atom_site_aniso_U_23
_atom_site_aniso_U_13
_atom_site_aniso_U_12
Ag1 0.01515(5) 0.01386(5) 0.01684(6) -0.00088(5) -0.00355(4) 0.00256(4)
Br1 0.01197(6) 0.01238(7) 0.01405(7) 0.00106(6) 0.00256(5) -0.00054(5)
S1 0.01091(15) 0.01526(17) 0.01192(16) 0.00020(14) -0.00070(13) -0.00129(13)
C1 0.0140(7) 0.0147(7) 0.0105(6) -0.0012(5) 0.0007(5) 0.0013(5)
N11 0.0138(6) 0.0175(6) 0.0171(6) 0.0031(5) -0.0056(5) -0.0038(5)
N12 0.0135(6) 0.0186(7) 0.0145(6) 0.0031(5) -0.0031(5) -0.0031(5)
S2 0.01294(16) 0.01351(17) 0.01513(17) -0.00161(14) 0.00301(14) 0.00011(13)
C2 0.0171(7) 0.0142(7) 0.0150(7) -0.0012(6) 0.0000(6) 0.0012(6)
N21 0.0157(6) 0.0335(8) 0.0194(7) -0.0138(6) 0.0016(5) 0.0019(6)
N22 0.0166(7) 0.0331(8) 0.0207(7) -0.0136(6) 0.0010(6) 0.0017(6)
S3 0.01108(16) 0.01484(17) 0.01351(17) 0.00341(14) 0.00002(13) 0.00012(13)
C3 0.0142(7) 0.0134(7) 0.0120(7) 0.0005(5) -0.0003(5) 0.0013(5)
N31 0.0227(7) 0.0184(7) 0.0195(7) 0.0088(6) -0.0071(6) -0.0033(6)
N32 0.0171(6) 0.0204(7) 0.0185(7) 0.0087(6) -0.0014(5) -0.0033(5)
S4 0.01423(16) 0.01218(16) 0.01377(17) 0.00017(14) 0.00236(14) -0.00280(13)
C4 0.0129(6) 0.0138(7) 0.0109(6) -0.0003(5) -0.0008(5) -0.0021(5)
N41 0.0165(6) 0.0143(6) 0.0256(7) 0.0068(6) 0.0048(6) 0.0003(5)
N42 0.0179(7) 0.0178(7) 0.0298(8) 0.0103(6) 0.0081(6) 0.0035(5)
O1 0.0159(6) 0.0354(8) 0.0182(6) -0.0077(6) -0.0029(5) 0.0014(5)

loop_
_atom_type_symbol
_atom_type_description
_atom_type_scat_dispersion_real
_atom_type_scat_dispersion_imag
_atom_type_scat_source
C C 0.0033 0.0016 'International Tables Vol C Tables 4.2.6.8 and 6.1.1.4'
H H 0 0 'International Tables Vol C Tables 4.2.6.8 and 6.1.1.4'
N N 0.0061 0.0033 'International Tables Vol C Tables 4.2.6.8 and 6.1.1.4'
S S 0.1246 0.1234 'International Tables Vol C Tables 4.2.6.8 and 6.1.1.4'
Br Br -0.2901 2.4595 'International Tables Vol C Tables 4.2.6.8 and 6.1.1.4'
Ag Ag -0.8971 1.1015 'International Tables Vol C Tables 4.2.6.8 and 6.1.1.4'
O O 0.0106 0.006 'International Tables Vol C Tables 4.2.6.8 and 6.1.1.4'

loop_
_exptl_crystal_face_index_h
_exptl_crystal_face_index_k
_exptl_crystal_face_index_l
_exptl_crystal_face_perp_dist
0 0 1 0.0632
0 0 -1 0.0504
0 10 27 0.0599
1 -12 -22 0.0154
0 -8 30 0.0493
0 9 -29 0.0369
8 -4 13 0.1186
-9 -4 -1 0.2303

loop_
_geom_angle_atom_site_label_1
_geom_angle_atom_site_label_2
_geom_angle_atom_site_label_3
_geom_angle
_geom_angle_site_symmetry_3
S3 Ag1 S1 119.051(13) .
S3 Ag1 S2 108.920(13) .
S1 Ag1 S2 111.128(13) .
S3 Ag1 S1 98.843(12) 3_666
S1 Ag1 S1 110.880(10) 3_666
S2 Ag1 S1 106.829(12) 3_666
C1 S1 Ag1 109.36(5) .
C1 S1 Ag1 100.43(5) 3_666
Ag1 S1 Ag1 69.120(10) 3_666
N11 C1 N12 119.43(14) .
N11 C1 S1 121.55(12) .
N12 C1 S1 118.97(12) .
C1 N11 H11A 120 .
C1 N11 H11B 120 .
H11A N11 H11B 120 .
C1 N12 H12A 120 .
C1 N12 H12B 120 .
H12A N12 H12B 120 .
C2 S2 Ag1 97.79(5) .
N21 C2 N22 118.01(14) .
N21 C2 S2 122.86(12) .
N22 C2 S2 119.10(12) .
C2 N21 H21A 120 .
C2 N21 H21B 120 .
H21A N21 H21B 120 .
C2 N22 H22A 120 .
C2 N22 H22B 120 .
H22A N22 H22B 120 .
C3 S3 Ag1 105.76(5) .
N31 C3 N32 118.00(14) .
N31 C3 S3 119.34(12) .
N32 C3 S3 122.66(12) .
C3 N31 H31A 120 .
C3 N31 H31B 120 .
H31A N31 H31B 120 .
C3 N32 H32A 120 .
C3 N32 H32B 120 .
H32A N32 H32B 120 .
N41 C4 N42 117.33(14) .
N41 C4 S4 120.61(12) .
N42 C4 S4 122.06(12) .
C4 N41 H41A 120 .
C4 N41 H41B 120 .
H41A N41 H41B 120 .
C4 N42 H42A 120 .
C4 N42 H42B 120 .
H42A N42 H42B 120 .
H1AO O1 H1BO 102.2(19) .

loop_
_geom_bond_atom_site_label_1
_geom_bond_atom_site_label_2
_geom_bond_distance
_geom_bond_site_symmetry_2
Ag1 S3 2.5216(4) .
Ag1 S1 2.5430(4) .
Ag1 S2 2.6119(4) .
Ag1 S1 2.7516(4) 3_666
Ag1 Ag1 3.0083(2) 3_666
S1 C1 1.7356(15) .
S1 Ag1 2.7516(4) 3_666
C1 N11 1.3177(19) .
C1 N12 1.3306(19) .
N11 H11A 0.88 .
N11 H11B 0.88 .
N12 H12A 0.88 .
N12 H12B 0.88 .
S2 C2 1.7179(16) .
C2 N21 1.318(2) .
C2 N22 1.335(2) .
N21 H21A 0.88 .
N21 H21B 0.88 .
N22 H22A 0.88 .
N22 H22B 0.88 .
S3 C3 1.7118(16) .
C3 N31 1.324(2) .
C3 N32 1.339(2) .
N31 H31A 0.88 .
N31 H31B 0.88 .
N32 H32A 0.88 .
N32 H32B 0.88 .
S4 C4 1.7141(15) .
C4 N41 1.328(2) .
C4 N42 1.3305(19) .
N41 H41A 0.88 .
N41 H41B 0.88 .
N42 H42A 0.88 .
N42 H42B 0.88 .
O1 H1AO 0.866(14) .
O1 H1BO 0.830(16) .

loop_
_geom_hbond_atom_site_label_D
_geom_hbond_atom_site_label_H
_geom_hbond_atom_site_label_A
_geom_hbond_distance_DH
_geom_hbond_distance_HA
_geom_hbond_distance_DA
_geom_hbond_angle_DHA
_geom_hbond_site_symmetry_A
N11 H11A O1 0.88 2.03 2.8198(18) 149.1 .
N11 H11B S2 0.88 2.5 3.3744(14) 170.6 .
N12 H12A O1 0.88 2.16 2.9150(18) 143.4 .
N12 H12B S4 0.88 2.61 3.4762(13) 167.8 2_655
N21 H21A Br1 0.88 2.63 3.4552(14) 156 .
N21 H21B S3 0.88 2.66 3.4751(15) 153.7 .
N22 H22A Br1 0.88 2.78 3.5663(14) 149.9 .
N22 H22B Br1 0.88 2.83 3.6400(14) 154.6 1_455
N31 H31A Br1 0.88 2.8 3.6070(14) 153.5 3_756
N31 H31B S1 0.88 2.59 3.3836(15) 151.2 3_766
N32 H32A Br1 0.88 2.68 3.5162(14) 158.2 3_756
N32 H32B S2 0.88 2.63 3.4736(14) 161.8 .
N41 H41A Br1 0.88 2.67 3.4908(14) 155.2 1_455
N42 H42A Br1 0.88 2.64 3.4649(14) 156.6 1_455
N42 H42B Br1 0.88 2.63 3.4934(14) 165.4 2_655
O1 H1AO S1 0.866(14) 2.477(15) 3.3142(13) 162.7(18) 1_455
O1 H1BO S4 0.830(16) 2.428(16) 3.2534(13) 173(2) 1_455
